data_1532040
loop_
_publ_author_name
'Rabadanov, M.Kh.'
'Ataev, M.B.'

_publ_section_title
;
 Atomic structure and enormous anisotropy of thermal expansion in Ni Si
 single crystals. I. Refinement of structure models
;
_journal_name_full Kristallografiya
_journal_page_first 40
_journal_page_last 45
_journal_volume 47
_journal_year 2002
_chemical_formula_sum 'Ni Si'
_space_group_IT_number 62
_symmetry_space_group_name_Hall '-P 2ac 2n'
_symmetry_space_group_name_H-M 'P n m a'
_cell_angle_alpha 90
_cell_angle_beta 90
_cell_angle_gamma 90
_cell_formula_units_Z 4
_cell_length_a 5.1752
_cell_length_b 3.3321
_cell_length_c 5.6094
_cell_volume 96.730
_citation_journal_id_ASTM KRISAJ
_cod_data_source_file Rabadanov_KRISAJ_2002_724.cif
_cod_data_source_block Ni1Si1
_cod_original_cell_volume 96.73008
_cod_original_formula_sum 'Ni1 Si1'
_cod_database_code 1532040

loop_
_symmetry_equiv_pos_as_xyz
x,y,z
-x+1/2,-y,z+1/2
x+1/2,-y+1/2,-z+1/2
-x,y+1/2,-z
-x,-y,-z
x-1/2,y,-z-1/2
-x-1/2,y-1/2,z-1/2
x,-y-1/2,z

loop_
_atom_site_label
_atom_site_type_symbol
_atom_site_fract_x
_atom_site_fract_y
_atom_site_fract_z
_atom_site_occupancy
_atom_site_U_iso_or_equiv
Ni1 Ni 0.00785 0.25 0.18731 1 0.0
Si1 Si 0.32152 0.75 0.08166 1 0.0
